data_4087562
loop_
_publ_author_name
'Wickramasinghe, Lasantha A.'
'Sharp, Paul R.'

_publ_section_title
;
 Hydroxyl Radical Control through Hydrogen Bonding: Photolysis of
 Platinum(IV)hydroxido Complexes with Intramolecular H-Bonding
;
_journal_issue 14
_journal_name_full Organometallics
_journal_page_first 3451
_journal_paper_doi 10.1021/acs.organomet.5b00292
_journal_volume 34
_journal_year 2015
_chemical_formula_sum 'C20 H34 F3 N P2 Pt'
_chemical_formula_weight 602.51
_space_group_crystal_system orthorhombic
_space_group_IT_number 36
_space_group_name_Hall 'C 2c -2'
_space_group_name_H-M_alt 'C m c 21'
_atom_sites_solution_hydrogens geom
_audit_creation_method SHELXL-2014
_cell_angle_alpha 90
_cell_angle_beta 90
_cell_angle_gamma 90
_cell_formula_units_Z 4
_cell_length_a 12.853(4)
_cell_length_b 13.165(4)
_cell_length_c 14.310(4)
_cell_measurement_reflns_used 8841
_cell_measurement_temperature 173(2)
_cell_measurement_theta_max 27.62
_cell_measurement_theta_min 2.21
_cell_volume 2421.4(13)
_computing_cell_refinement 'APEX2 (Bruker AXS, 2008)'
_computing_data_collection 'APEX2 (Bruker AXS, 2008)'
_computing_data_reduction 'APEX2 (Bruker AXS, 2008)'
_computing_molecular_graphics 'X-SEED, Barbour, 2001'
_computing_structure_refinement 'SHELXL-2015 (Sheldrick, 2014)'
_computing_structure_solution 'SHELXS-97 (Sheldrick, 1997)'
_diffrn_ambient_temperature 173(2)
_diffrn_measured_fraction_theta_full 1.000
_diffrn_measured_fraction_theta_max 0.998
_diffrn_measurement_device_type 'Bruker APEXII CCD area detector'
_diffrn_measurement_method 'omega scans'
_diffrn_radiation_source 'fine-focus sealed tube'
_diffrn_radiation_type MoK\a
_diffrn_radiation_wavelength 0.71073
_diffrn_reflns_av_R_equivalents 0.0256
_diffrn_reflns_av_unetI/netI 0.0284
_diffrn_reflns_Laue_measured_fraction_full 1.000
_diffrn_reflns_Laue_measured_fraction_max 0.998
_diffrn_reflns_limit_h_max 16
_diffrn_reflns_limit_h_min -16
_diffrn_reflns_limit_k_max 17
_diffrn_reflns_limit_k_min -17
_diffrn_reflns_limit_l_max 18
_diffrn_reflns_limit_l_min -18
_diffrn_reflns_number 13930
_diffrn_reflns_point_group_measured_fraction_full 0.999
_diffrn_reflns_point_group_measured_fraction_max 0.993
_diffrn_reflns_theta_full 25.242
_diffrn_reflns_theta_max 27.662
_diffrn_reflns_theta_min 2.214
_exptl_absorpt_coefficient_mu 5.955
_exptl_absorpt_correction_T_max 0.7456
_exptl_absorpt_correction_T_min 0.5069
_exptl_absorpt_correction_type multi-scan
_exptl_absorpt_process_details
;
 Data were corrected for decay and absorption using the program SADABS 
 (Sheldrick, G. M. (2003). SADABS. Version 2.10. University of
 G\"ottingen, Germany).
;
_exptl_crystal_colour colourless
_exptl_crystal_density_diffrn 1.653
_exptl_crystal_description plate
_exptl_crystal_F_000 1184
_exptl_crystal_size_max 0.250
_exptl_crystal_size_mid 0.250
_exptl_crystal_size_min 0.060
_refine_diff_density_max 0.674
_refine_diff_density_min -0.411
_refine_diff_density_rms 0.074
_refine_ls_abs_structure_details
;
 Flack x determined using 1185 quotients [(I+)-(I-)]/[(I+)+(I-)]
 (Parsons, Flack and Wagner, Acta Cryst. B69 (2013) 249-259).
;
_refine_ls_abs_structure_Flack 0.007(5)
_refine_ls_extinction_method none
_refine_ls_goodness_of_fit_ref 1.041
_refine_ls_hydrogen_treatment constr
_refine_ls_matrix_type full
_refine_ls_number_parameters 142
_refine_ls_number_reflns 2926
_refine_ls_number_restraints 1
_refine_ls_restrained_S_all 1.041
_refine_ls_R_factor_all 0.0184
_refine_ls_R_factor_gt 0.0153
_refine_ls_shift/su_max 0.002
_refine_ls_shift/su_mean 0.000
_refine_ls_structure_factor_coef Fsqd
_refine_ls_weighting_details 'w=1/[\s^2^(Fo^2^)+(0.0133P)^2^+0.3996P] where P=(Fo^2^+2Fc^2^)/3'
_refine_ls_weighting_scheme calc
_refine_ls_wR_factor_gt 0.0356
_refine_ls_wR_factor_ref 0.0366
_reflns_Friedel_coverage 0.911
_reflns_Friedel_fraction_full 0.998
_reflns_Friedel_fraction_max 0.987
_reflns_number_gt 2615
_reflns_number_total 2926
_reflns_threshold_expression 'I > 2\s(I)'
_cod_data_source_file om5b00292_si_002.cif
_cod_data_source_block Z:\X-Ray\Lasantha\PtL2RCN\work\PtCNcyc
_cod_original_cell_volume 2421.3(12)
_cod_database_code 4087562
_shelx_space_group_comment
;
The symmetry employed for this shelxl refinement is uniquely defined
by the following loop, which should always be used as a source of
symmetry information in preference to the above space-group names.
They are only intended as comments.
;
_shelx_estimated_absorpt_t_min 0.318
_shelx_estimated_absorpt_t_max 0.716
_shelxl_version_number 2014-3

loop_
_space_group_symop_operation_xyz
'x, y, z'
'-x, -y, z+1/2'
'-x, y, z'
'x, -y, z+1/2'
'x+1/2, y+1/2, z'
'-x+1/2, -y+1/2, z+1/2'
'-x+1/2, y+1/2, z'
'x+1/2, -y+1/2, z+1/2'

loop_
_atom_site_label
_atom_site_type_symbol
_atom_site_fract_x
_atom_site_fract_y
_atom_site_fract_z
_atom_site_U_iso_or_equiv
_atom_site_adp_type
_atom_site_occupancy
_atom_site_site_symmetry_order
_atom_site_calc_flag
_atom_site_refinement_flags_posn
_atom_site_refinement_flags_adp
_atom_site_refinement_flags_occupancy
Pt1 Pt 1.0000 0.62486(2) 0.25306(3) 0.01359(6) Uani 1 2 d S T P
P1 P 0.82218(8) 0.62460(7) 0.2598(2) 0.0166(3) Uani 1 1 d . . .
F1 F 1.0834(3) 1.0456(3) -0.0360(4) 0.0816(16) Uani 1 1 d . . .
N1 N 1.0000 0.4243(6) 0.3746(5) 0.0474(19) Uani 1 2 d S T P
C1 C 1.0000 0.7455(4) 0.1626(4) 0.0146(11) Uani 1 2 d S T P
F2 F 1.0000 0.9585(4) -0.1294(4) 0.0632(15) Uani 1 2 d S T P
C2 C 1.0000 0.8482(4) 0.1909(5) 0.0185(12) Uani 1 2 d S T P
H2 H 1.0000 0.8644 0.2556 0.022 Uiso 1 2 calc R U P
C3 C 1.0000 0.9261(5) 0.1249(5) 0.0206(14) Uani 1 2 d S T P
H3 H 1.0000 0.9948 0.1453 0.025 Uiso 1 2 calc R U P
C4 C 1.0000 0.9047(5) 0.0291(5) 0.0247(15) Uani 1 2 d S T P
C5 C 1.0000 0.8054(5) 0.0003(4) 0.0206(13) Uani 1 2 d S T P
H5 H 1.0000 0.7897 -0.0645 0.025 Uiso 1 2 calc R U P
C6 C 1.0000 0.7275(4) 0.0660(4) 0.0168(12) Uani 1 2 d S T P
H6 H 1.0000 0.6592 0.0446 0.020 Uiso 1 2 calc R U P
C7 C 1.0000 0.9919(6) -0.0381(6) 0.0371(19) Uani 1 2 d S T P
C8 C 0.7556(3) 0.7243(3) 0.1966(4) 0.0229(10) Uani 1 1 d . . .
H8A H 0.7820 0.7904 0.2194 0.028 Uiso 1 1 calc R U .
H8B H 0.7748 0.7187 0.1298 0.028 Uiso 1 1 calc R U .
C9 C 0.6372(4) 0.7256(4) 0.2034(4) 0.0345(12) Uani 1 1 d . . .
H9A H 0.6093 0.6612 0.1800 0.052 Uiso 1 1 calc R U .
H9B H 0.6098 0.7818 0.1658 0.052 Uiso 1 1 calc R U .
H9C H 0.6165 0.7348 0.2688 0.052 Uiso 1 1 calc R U .
C10 C 0.7772(4) 0.6360(3) 0.3807(4) 0.0284(11) Uani 1 1 d . . .
H10A H 0.7003 0.6322 0.3819 0.034 Uiso 1 1 calc R U .
H10B H 0.8046 0.5783 0.4176 0.034 Uiso 1 1 calc R U .
C11 C 0.8120(5) 0.7352(4) 0.4254(4) 0.0436(15) Uani 1 1 d . . .
H11A H 0.8880 0.7407 0.4217 0.065 Uiso 1 1 calc R U .
H11B H 0.7904 0.7364 0.4911 0.065 Uiso 1 1 calc R U .
H11C H 0.7802 0.7925 0.3923 0.065 Uiso 1 1 calc R U .
C12 C 0.7654(4) 0.5056(3) 0.2188(3) 0.0226(10) Uani 1 1 d . . .
H12A H 0.7947 0.4485 0.2554 0.027 Uiso 1 1 calc R U .
H12B H 0.6893 0.5070 0.2296 0.027 Uiso 1 1 calc R U .
C13 C 0.7867(4) 0.4877(4) 0.1145(3) 0.0311(11) Uani 1 1 d . . .
H13A H 0.7577 0.5440 0.0781 0.047 Uiso 1 1 calc R U .
H13B H 0.7540 0.4239 0.0949 0.047 Uiso 1 1 calc R U .
H13C H 0.8619 0.4838 0.1040 0.047 Uiso 1 1 calc R U .
C1N C 1.0000 0.4974(5) 0.3350(5) 0.0257(14) Uani 1 2 d S T P

loop_
_atom_site_aniso_label
_atom_site_aniso_U_11
_atom_site_aniso_U_22
_atom_site_aniso_U_33
_atom_site_aniso_U_23
_atom_site_aniso_U_13
_atom_site_aniso_U_12
Pt1 0.01603(9) 0.01242(9) 0.01233(9) 0.00162(13) 0.000 0.000
P1 0.0175(4) 0.0151(4) 0.0172(8) 0.0000(5) 0.0023(8) -0.0031(3)
F1 0.078(3) 0.064(3) 0.102(4) 0.061(3) -0.037(2) -0.045(2)
N1 0.050(5) 0.048(4) 0.044(4) 0.019(4) 0.000 0.000
C1 0.010(3) 0.015(3) 0.019(3) 0.005(2) 0.000 0.000
F2 0.087(4) 0.058(3) 0.045(3) 0.027(3) 0.000 0.000
C2 0.014(3) 0.017(3) 0.024(3) -0.003(2) 0.000 0.000
C3 0.015(3) 0.008(3) 0.039(4) 0.003(3) 0.000 0.000
C4 0.013(3) 0.014(3) 0.047(4) 0.014(3) 0.000 0.000
C5 0.013(3) 0.031(3) 0.017(3) 0.004(3) 0.000 0.000
C6 0.020(3) 0.011(3) 0.020(3) 0.002(2) 0.000 0.000
C7 0.028(4) 0.035(4) 0.048(5) 0.025(4) 0.000 0.000
C8 0.018(2) 0.021(2) 0.029(3) 0.001(2) 0.0018(17) -0.0002(17)
C9 0.015(2) 0.031(3) 0.057(3) 0.007(2) 0.001(2) 0.001(2)
C10 0.031(3) 0.033(3) 0.021(2) -0.005(2) 0.013(2) -0.008(2)
C11 0.064(4) 0.040(3) 0.027(3) -0.014(2) 0.016(3) -0.010(3)
C12 0.023(2) 0.017(2) 0.028(2) -0.0025(17) -0.0015(18) -0.0049(18)
C13 0.041(3) 0.027(3) 0.026(2) -0.006(2) -0.003(2) -0.007(2)
C1N 0.024(3) 0.024(3) 0.030(4) 0.003(3) 0.000 0.000

loop_
_atom_type_symbol
_atom_type_description
_atom_type_scat_dispersion_real
_atom_type_scat_dispersion_imag
_atom_type_scat_source
C C 0.0033 0.0016 'International Tables Vol C Tables 4.2.6.8 and 6.1.1.4'
H H 0.0000 0.0000 'International Tables Vol C Tables 4.2.6.8 and 6.1.1.4'
N N 0.0061 0.0033 'International Tables Vol C Tables 4.2.6.8 and 6.1.1.4'
F F 0.0171 0.0103 'International Tables Vol C Tables 4.2.6.8 and 6.1.1.4'
P P 0.1023 0.0942 'International Tables Vol C Tables 4.2.6.8 and 6.1.1.4'
Pt Pt -1.7033 8.3905 'International Tables Vol C Tables 4.2.6.8 and 6.1.1.4'

loop_
_geom_angle_atom_site_label_1
_geom_angle_atom_site_label_2
_geom_angle_atom_site_label_3
_geom_angle
_geom_angle_site_symmetry_1
_geom_angle_site_symmetry_3
C1N Pt1 C1 175.8(3) . .
C1N Pt1 P1 88.54(5) . .
C1 Pt1 P1 91.60(5) . .
C1N Pt1 P1 88.54(5) . 3_755
C1 Pt1 P1 91.60(5) . 3_755
P1 Pt1 P1 175.13(16) . 3_755
C8 P1 C12 105.8(3) . .
C8 P1 C10 105.3(2) . .
C12 P1 C10 104.3(2) . .
C8 P1 Pt1 116.77(16) . .
C12 P1 Pt1 112.78(16) . .
C10 P1 Pt1 110.9(2) . .
C6 C1 C2 116.4(5) . .
C6 C1 Pt1 119.4(4) . .
C2 C1 Pt1 124.2(4) . .
C3 C2 C1 120.7(6) . .
C3 C2 H2 119.6 . .
C1 C2 H2 119.6 . .
C2 C3 C4 121.0(6) . .
C2 C3 H3 119.5 . .
C4 C3 H3 119.5 . .
C5 C4 C3 119.1(6) . .
C5 C4 C7 122.6(7) . .
C3 C4 C7 118.3(6) . .
C4 C5 C6 120.0(6) . .
C4 C5 H5 120.0 . .
C6 C5 H5 120.0 . .
C5 C6 C1 122.8(6) . .
C5 C6 H6 118.6 . .
C1 C6 H6 118.6 . .
F1 C7 F1 113.2(7) . 3_755
F1 C7 F2 101.4(5) . .
F1 C7 F2 101.4(5) 3_755 .
F1 C7 C4 114.0(4) . .
F1 C7 C4 114.0(4) 3_755 .
F2 C7 C4 111.3(7) . .
C9 C8 P1 116.7(3) . .
C9 C8 H8A 108.1 . .
P1 C8 H8A 108.1 . .
C9 C8 H8B 108.1 . .
P1 C8 H8B 108.1 . .
H8A C8 H8B 107.3 . .
C8 C9 H9A 109.5 . .
C8 C9 H9B 109.5 . .
H9A C9 H9B 109.5 . .
C8 C9 H9C 109.5 . .
H9A C9 H9C 109.5 . .
H9B C9 H9C 109.5 . .
C11 C10 P1 112.0(3) . .
C11 C10 H10A 109.2 . .
P1 C10 H10A 109.2 . .
C11 C10 H10B 109.2 . .
P1 C10 H10B 109.2 . .
H10A C10 H10B 107.9 . .
C10 C11 H11A 109.5 . .
C10 C11 H11B 109.5 . .
H11A C11 H11B 109.5 . .
C10 C11 H11C 109.5 . .
H11A C11 H11C 109.5 . .
H11B C11 H11C 109.5 . .
C13 C12 P1 111.9(3) . .
C13 C12 H12A 109.2 . .
P1 C12 H12A 109.2 . .
C13 C12 H12B 109.2 . .
P1 C12 H12B 109.2 . .
H12A C12 H12B 107.9 . .
C12 C13 H13A 109.5 . .
C12 C13 H13B 109.5 . .
H13A C13 H13B 109.5 . .
C12 C13 H13C 109.5 . .
H13A C13 H13C 109.5 . .
H13B C13 H13C 109.5 . .
N1 C1N Pt1 175.6(7) . .

loop_
_geom_bond_atom_site_label_1
_geom_bond_atom_site_label_2
_geom_bond_distance
_geom_bond_site_symmetry_2
Pt1 C1N 2.047(7) .
Pt1 C1 2.049(6) .
Pt1 P1 2.2876(12) .
Pt1 P1 2.2876(12) 3_755
P1 C8 1.809(5) .
P1 C12 1.825(4) .
P1 C10 1.829(6) .
F1 C7 1.285(5) .
N1 C1N 1.117(9) .
C1 C6 1.402(8) .
C1 C2 1.411(8) .
F2 C7 1.379(10) .
C2 C3 1.394(9) .
C2 H2 0.9500 .
C3 C4 1.400(10) .
C3 H3 0.9500 .
C4 C5 1.372(9) .
C4 C7 1.497(9) .
C5 C6 1.392(8) .
C5 H5 0.9500 .
C6 H6 0.9500 .
C7 F1 1.285(5) 3_755
C8 C9 1.524(6) .
C8 H8A 0.9900 .
C8 H8B 0.9900 .
C9 H9A 0.9800 .
C9 H9B 0.9800 .
C9 H9C 0.9800 .
C10 C11 1.523(6) .
C10 H10A 0.9900 .
C10 H10B 0.9900 .
C11 H11A 0.9800 .
C11 H11B 0.9800 .
C11 H11C 0.9800 .
C12 C13 1.536(6) .
C12 H12A 0.9900 .
C12 H12B 0.9900 .
C13 H13A 0.9800 .
C13 H13B 0.9800 .
C13 H13C 0.9800 .
